data_1556622
loop_
_publ_author_name
'Nohara, I.'
'Prescimone, A.'
'Housecroft, C.E.'
'Constable, E.C.'

_publ_section_title
;
 Softening the Donor-Set: From [Cu(P^P)(N^N)][PF6] to [Cu(P^P)(N^S)][PF6]
;
_journal_name_full Inorganics
_journal_page_first 11
_journal_paper_doi 10.3390/inorganics7010011
_journal_volume 7
_journal_year 2019
_chemical_formula_moiety 'C45 H41 Cu1 F6 N1 O1 P3 S1'
_chemical_formula_sum 'C45 H41 Cu F6 N O P3 S'
_chemical_formula_weight 914.35
_space_group_IT_number 14
_space_group_name_Hall '-P 2ybc'
_space_group_name_H-M_alt 'P 1 21/c 1'
_symmetry_cell_setting monoclinic
_symmetry_space_group_name_Hall '-P 2ybc'
_symmetry_space_group_name_H-M 'P 1 21/c 1'
_atom_sites_solution_hydrogens difmap
_atom_sites_solution_primary other
_cell_angle_alpha 90
_cell_angle_beta 109.786(2)
_cell_angle_gamma 90
_cell_formula_units_Z 4
_cell_length_a 14.0474(11)
_cell_length_b 17.4236(14)
_cell_length_c 18.3028(13)
_cell_measurement_reflns_used 9819
_cell_measurement_temperature 123
_cell_measurement_theta_max 70
_cell_measurement_theta_min 3
_cell_volume 4215.3(6)
_computing_cell_refinement 'Apex2 (Bruker AXS, 2006)'
_computing_data_collection 'Apex2 (Bruker AXS, 2006)'
_computing_data_reduction 'Apex2 (Bruker AXS, 2006)'
_computing_molecular_graphics 'CAMERON (Watkin et al., 1996)'
_computing_publication_material 'CRYSTALS (Betteridge et al., 2003)'
_computing_structure_refinement 'CRYSTALS (Betteridge et al., 2003)'
_computing_structure_solution 'Superflip (Palatinus & Chapuis, 2007)'
_diffrn_ambient_temperature 123
_diffrn_measured_fraction_theta_full 0.981
_diffrn_measured_fraction_theta_max 0.952
_diffrn_measurement_device Area
_diffrn_measurement_device_type 'Bruker Kappa Apex2'
_diffrn_measurement_method '\f & \w scans'
_diffrn_radiation_monochromator graphite
_diffrn_radiation_type 'Cu K\a'
_diffrn_radiation_wavelength 1.54180
_diffrn_reflns_av_R_equivalents 0.028
_diffrn_reflns_limit_h_max 13
_diffrn_reflns_limit_h_min -17
_diffrn_reflns_limit_k_max 20
_diffrn_reflns_limit_k_min -20
_diffrn_reflns_limit_l_max 22
_diffrn_reflns_limit_l_min -19
_diffrn_reflns_number 33404
_diffrn_reflns_theta_full 68.000
_diffrn_reflns_theta_max 70.226
_diffrn_reflns_theta_min 3.343
_diffrn_standards_interval_count .
_diffrn_standards_interval_time .
_diffrn_standards_number 0
_exptl_absorpt_coefficient_mu 2.810
_exptl_absorpt_correction_T_max 0.66
_exptl_absorpt_correction_T_min 0.57
_exptl_absorpt_correction_type multi-scan
_exptl_absorpt_process_details 'SADABS (Siemens, 1996)'
_exptl_crystal_colour colourless
_exptl_crystal_density_diffrn 1.441
_exptl_crystal_density_method 'not measured'
_exptl_crystal_description block
_exptl_crystal_F_000 1880
_exptl_crystal_size_max 0.170
_exptl_crystal_size_mid 0.150
_exptl_crystal_size_min 0.150
_refine_diff_density_max 2.03
_refine_diff_density_min -0.97
_refine_ls_extinction_method None
_refine_ls_goodness_of_fit_ref 0.9944
_refine_ls_hydrogen_treatment noref
_refine_ls_matrix_type full
_refine_ls_number_parameters 541
_refine_ls_number_reflns 7603
_refine_ls_number_restraints 599
_refine_ls_R_factor_all 0.0762
_refine_ls_R_factor_gt 0.0743
_refine_ls_shift/su_max 0.0036999
_refine_ls_shift/su_mean 0.0001350
_refine_ls_structure_factor_coef Fsqd
_refine_ls_weighting_details
;
 Method, part 1, Chebychev polynomial, (Watkin, 1994, Prince, 1982) 
 [weight] = 1.0/[A~0~*T~0~(x)+A~1~*T~1~(x) ... +A~n-1~]*T~n-1~(x)] 
 where A~i~ are the Chebychev coefficients listed below and x= Fcalc/Fmax 
 Method = Robust Weighting (Prince, 1982) 
 W = [weight] * [1-(deltaF/6*sigmaF)^2^]^2^ 
 A~i~ are: 
 3.35 4.23 1.01 
;
_refine_ls_weighting_scheme calc
_refine_ls_wR_factor_all 0.1728
_refine_ls_wR_factor_gt 0.1724
_refine_ls_wR_factor_ref 0.1728
_reflns_limit_h_max 16
_reflns_limit_h_min -17
_reflns_limit_k_max 20
_reflns_limit_k_min 0
_reflns_limit_l_max 22
_reflns_limit_l_min 0
_reflns_number_gt 7275
_reflns_number_total 7650
_reflns_threshold_expression I>2.0\s(I)
_cod_data_source_file ISN103_123K.cif
_cod_data_source_block 1
_cod_original_cell_volume 4215.2(6)
_cod_original_sg_symbol_H-M 'P 21/c '
_cod_original_formula_sum 'C45 H41 Cu1 F6 N1 O1 P3 S1'
_cod_database_code 1556622

loop_
_symmetry_equiv_pos_as_xyz
x,y,z
-x,-y,-z
x,-y+1/2,z+1/2
-x,y+1/2,-z+1/2

loop_
_atom_site_label
_atom_site_type_symbol
_atom_site_fract_x
_atom_site_fract_y
_atom_site_fract_z
_atom_site_U_iso_or_equiv
_atom_site_occupancy
_atom_site_adp_type
_atom_site_refinement_flags_posn
_atom_site_refinement_flags_adp
_atom_site_refinement_flags_occupancy
_atom_site_disorder_assembly
_atom_site_disorder_group
_atom_site_attached_hydrogens
N2 N 0.1668(5) 0.6439(3) 0.6940(4) 0.0578(11) 0.5000 Uiso G U . . 1 .
C55 C 0.0632(5) 0.6600(3) 0.6759(5) 0.0714(13) 0.5000 Uiso DG U . . 1 .
C53 C 0.0280(4) 0.7356(4) 0.6587(5) 0.0783(15) 0.5000 Uiso G U . . 1 .
C54 C 0.0962(6) 0.7952(3) 0.6596(5) 0.0768(16) 0.5000 Uiso G U . . 1 .
C56 C 0.1998(5) 0.7792(4) 0.6776(6) 0.0708(16) 0.5000 Uiso G U . . 1 .
C57 C 0.2350(4) 0.7035(5) 0.6948(5) 0.0647(15) 0.5000 Uiso G U . . 1 .
N1 N 0.1700(4) 0.6476(3) 0.6735(3) 0.0439(10) 0.5000 Uiso G U . . 2 .
C1 C 0.2333(3) 0.7108(4) 0.6858(4) 0.0495(13) 0.5000 Uiso G U . . 2 .
C2 C 0.1965(4) 0.7842(3) 0.6638(4) 0.0539(14) 0.5000 Uiso G U . . 2 .
C3 C 0.0941(5) 0.7928(2) 0.6174(4) 0.0557(13) 0.5000 Uiso G U . . 2 .
C4 C 0.0379(3) 0.7300(3) 0.5997(4) 0.0584(13) 0.5000 Uiso G U . . 2 .
C5 C 0.0793(4) 0.6577(2) 0.6316(3) 0.0530(12) 0.5000 Uiso DG U . . 2 .
C33 C 0.4444(3) 0.5038(3) 0.6529(2) 0.0476 1.0000 Uani . U . . . .
C34 C 0.2781(3) 0.4298(2) 0.5404(2) 0.0393 1.0000 Uani . U . . . .
C35 C 0.3021(3) 0.4305(3) 0.4723(2) 0.0483 1.0000 Uani . U . . . .
C36 C 0.2828(3) 0.3672(3) 0.4240(2) 0.0489 1.0000 Uani . U . . . .
C37 C 0.2385(3) 0.3033(3) 0.4416(2) 0.0515 1.0000 Uani . U . . . .
C38 C 0.2137(4) 0.3021(3) 0.5085(3) 0.0562 1.0000 Uani . U . . . .
C39 C 0.2334(3) 0.3652(2) 0.5578(2) 0.0448 1.0000 Uani . U . . . .
C8 C -0.1040(4) 0.4679(6) 0.6946(4) 0.1299 1.0000 Uani D U . . . .
C9 C 0.0605(4) 0.4088(3) 0.7696(3) 0.0744 1.0000 Uani D U . . . .
C10 C 0.1983(3) 0.5618(2) 0.8938(2) 0.0421 1.0000 Uani . U . . . .
C11 C 0.1514(3) 0.5593(3) 0.9490(3) 0.0536 1.0000 Uani . U . . . .
C12 C 0.1703(3) 0.4997(3) 1.0016(3) 0.0555 1.0000 Uani . U . . . .
C13 C 0.2389(4) 0.4431(3) 1.0001(3) 0.0542 1.0000 Uani . U . . . .
C14 C 0.2870(3) 0.4455(2) 0.9457(2) 0.0440 1.0000 Uani . U . . . .
C15 C 0.2671(3) 0.5049(2) 0.8919(2) 0.0356 1.0000 Uani . U . . . .
C16 C 0.3568(3) 0.3560(2) 0.8037(2) 0.0384 1.0000 Uani . U . . . .
C17 C 0.4118(3) 0.2889(2) 0.8135(2) 0.0448 1.0000 Uani . U . . . .
C18 C 0.5168(3) 0.2906(2) 0.8492(2) 0.0454 1.0000 Uani . U . . . .
C19 C 0.5650(3) 0.3591(3) 0.8752(2) 0.0439 1.0000 Uani . U . . . .
C20 C 0.5095(3) 0.4266(2) 0.86702(19) 0.0359 1.0000 Uani . U . . . .
C21 C 0.4050(3) 0.4262(2) 0.83091(18) 0.0327 1.0000 Uani . U . . . .
C22 C 0.4178(3) 0.5894(2) 0.85593(19) 0.0350 1.0000 Uani . U . . . .
C23 C 0.4458(3) 0.6133(2) 0.93345(19) 0.0375 1.0000 Uani . U . . . .
C24 C 0.5103(3) 0.6746(2) 0.9607(2) 0.0438 1.0000 Uani . U . . . .
C25 C 0.5485(3) 0.7139(3) 0.9124(2) 0.0531 1.0000 Uani . U . . . .
C26 C 0.5236(3) 0.6918(3) 0.8354(2) 0.0542 1.0000 Uani . U . . . .
C27 C 0.4605(3) 0.6291(2) 0.8088(2) 0.0419 1.0000 Uani . U . . . .
C28 C 0.4945(3) 0.5534(3) 0.7136(2) 0.0471 1.0000 Uani . U . . . .
C29 C 0.5984(3) 0.5493(3) 0.7525(2) 0.0581 1.0000 Uani . U . . . .
C30 C 0.6531(3) 0.4938(4) 0.7320(3) 0.0756 1.0000 Uani . U . . . .
C31 C 0.6068(4) 0.4430(5) 0.6735(3) 0.0828 1.0000 Uani . U . . . .
C32 C 0.5027(3) 0.4480(4) 0.6337(3) 0.0691 1.0000 Uani . U . . . .
Cu1 Cu 0.22496(4) 0.53209(3) 0.69371(3) 0.0381 1.0000 Uani . U . . . .
S1 S 0.05439(8) 0.50008(8) 0.64730(8) 0.0629 1.0000 Uani D U . . . .
P1 P 0.32647(6) 0.51187(5) 0.81721(5) 0.0317 1.0000 Uani . U . . . .
O1 O 0.4346(2) 0.60883(17) 0.73085(14) 0.0474 1.0000 Uani . U . . . .
P2 P 0.30699(8) 0.51113(6) 0.60776(5) 0.0397 1.0000 Uani . U . . . .
P3 P 0.88223(8) 0.68248(6) 0.83582(6) 0.0464 1.0000 Uani . U . . . .
F6 F 0.77405(19) 0.6829(2) 0.84678(18) 0.0734 1.0000 Uani . U . . . .
F4 F 0.8312(3) 0.6926(4) 0.74638(19) 0.1359 1.0000 Uani . U . . . .
F3 F 0.9339(2) 0.6751(2) 0.92710(16) 0.0837 1.0000 Uani . U . . . .
F2 F 0.9911(2) 0.6834(2) 0.8268(2) 0.0793 1.0000 Uani . U . . . .
F5 F 0.8802(3) 0.5927(2) 0.8290(3) 0.1144 1.0000 Uani . U . . . .
F1 F 0.8855(3) 0.77231(18) 0.8464(3) 0.0988 1.0000 Uani . U . . . .
C40 C 0.2722(3) 0.5935(3) 0.5391(3) 0.0405 0.6500 Uani G U . . 1 .
C42 C 0.1419(4) 0.6751(3) 0.4558(3) 0.0753 0.6500 Uani G U . . 1 .
C58 C -0.0073(4) 0.4322(4) 0.6889(4) 0.0754 0.5000 Uani D U . . 1 .
C41 C 0.1708(3) 0.6142(3) 0.5079(3) 0.0554 0.6500 Uani G U . . 1 .
C43 C 0.2145(5) 0.7152(3) 0.4350(4) 0.0818 0.6500 Uani G U . . 1 .
C44 C 0.3160(5) 0.6944(4) 0.4663(4) 0.0779 0.6500 Uani G U . . 1 .
C52 C 0.0094(8) 0.5891(3) 0.6789(10) 0.1031 0.5000 Uani D U . . 1 .
C45 C 0.3448(3) 0.6336(3) 0.5183(3) 0.0562 0.6500 Uani G U . . 1 .
C51 C 0.3162(7) 0.5907(5) 0.5456(5) 0.0409 0.3500 Uani G U . . 2 .
C48 C 0.4024(6) 0.6140(5) 0.5303(5) 0.0487 0.3500 Uani G U . . 2 .
C7 C 0.0117(4) 0.4814(4) 0.7261(3) 0.0530 0.5000 Uani D . . . 2 .
C6 C 0.0093(7) 0.5931(3) 0.6041(9) 0.1065 0.5000 Uani D U . . 2 .
C49 C 0.2248(6) 0.6290(6) 0.5114(6) 0.0573 0.3500 Uani G U . . 2 .
C47 C 0.3971(8) 0.6757(5) 0.4807(6) 0.0696 0.3500 Uani G U . . 2 .
C46 C 0.3057(10) 0.7140(5) 0.4464(6) 0.0684 0.3500 Uani G U . . 2 .
C50 C 0.2195(8) 0.6907(6) 0.4617(6) 0.0732 0.3500 Uani G U . . 2 .
H11 H 0.3041 0.7035 0.7099 0.0592 0.5000 Uiso . . . . 2 .
H21 H 0.2394 0.8276 0.6796 0.0643 0.5000 Uiso . . . . 2 .
H31 H 0.0665 0.8419 0.5994 0.0666 0.5000 Uiso . . . . 2 .
H41 H -0.0302 0.7331 0.5657 0.0699 0.5000 Uiso . . . . 2 .
H61 H -0.0510 0.6046 0.6140 0.1263 0.5000 Uiso . . . . 2 .
H62 H -0.0051 0.5885 0.5494 0.1263 0.5000 Uiso . . . . 2 .
H81 H -0.1367 0.4313 0.7170 0.1555 0.5000 Uiso . . . . 1 .
H82 H -0.0876 0.5122 0.7265 0.1555 0.5000 Uiso . . . . 1 .
H83 H -0.1479 0.4812 0.6443 0.1555 0.5000 Uiso . . . . 1 .
H84 H -0.1270 0.4576 0.7370 0.1555 0.5000 Uiso . . . . 2 .
H85 H -0.1372 0.5119 0.6676 0.1555 0.5000 Uiso . . . . 2 .
H86 H -0.1188 0.4248 0.6606 0.1555 0.5000 Uiso . . . . 2 .
H91 H 0.0261 0.3728 0.7906 0.0893 0.5000 Uiso . . . . 1 .
H92 H 0.0772 0.4529 0.8023 0.0893 0.5000 Uiso . . . . 1 .
H93 H 0.1208 0.3863 0.7669 0.0893 0.5000 Uiso . . . . 1 .
H94 H 0.0364 0.4003 0.8116 0.0893 0.5000 Uiso . . . . 2 .
H95 H 0.1320 0.4151 0.7894 0.0893 0.5000 Uiso . . . . 2 .
H96 H 0.0438 0.3662 0.7355 0.0893 0.5000 Uiso . . . . 2 .
H101 H 0.1836 0.6023 0.8571 0.0505 1.0000 Uiso . . . . . .
H111 H 0.1058 0.5991 0.9506 0.0643 1.0000 Uiso . . . . . .
H121 H 0.1366 0.4975 1.0386 0.0665 1.0000 Uiso . . . . . .
H131 H 0.2529 0.4025 1.0367 0.0652 1.0000 Uiso . . . . . .
H141 H 0.3339 0.4064 0.9450 0.0527 1.0000 Uiso . . . . . .
H161 H 0.2855 0.3548 0.7782 0.0461 1.0000 Uiso . . . . . .
H171 H 0.3784 0.2415 0.7961 0.0540 1.0000 Uiso . . . . . .
H181 H 0.5548 0.2445 0.8557 0.0546 1.0000 Uiso . . . . . .
H191 H 0.6364 0.3603 0.8987 0.0527 1.0000 Uiso . . . . . .
H201 H 0.5432 0.4735 0.8861 0.0432 1.0000 Uiso . . . . . .
H231 H 0.4198 0.5868 0.9680 0.0449 1.0000 Uiso . . . . . .
H241 H 0.5283 0.6895 1.0136 0.0526 1.0000 Uiso . . . . . .
H251 H 0.5922 0.7564 0.9316 0.0640 1.0000 Uiso . . . . . .
H261 H 0.5494 0.7192 0.8013 0.0652 1.0000 Uiso . . . . . .
H291 H 0.6308 0.5846 0.7928 0.0698 1.0000 Uiso . . . . . .
H301 H 0.7239 0.4905 0.7583 0.0909 1.0000 Uiso . . . . . .
H311 H 0.6456 0.4044 0.6600 0.0995 1.0000 Uiso . . . . . .
H321 H 0.4714 0.4128 0.5930 0.0828 1.0000 Uiso . . . . . .
H351 H 0.3318 0.4750 0.4590 0.0581 1.0000 Uiso . . . . . .
H361 H 0.3007 0.3682 0.3785 0.0586 1.0000 Uiso . . . . . .
H371 H 0.2245 0.2600 0.4080 0.0617 1.0000 Uiso . . . . . .
H381 H 0.1832 0.2579 0.5209 0.0673 1.0000 Uiso . . . . . .
H391 H 0.2160 0.3637 0.6036 0.0535 1.0000 Uiso . . . . . .
H481 H 0.4648 0.5880 0.5537 0.0582 0.3500 Uiso . . . . 2 .
H471 H 0.4561 0.6917 0.4703 0.0836 0.3500 Uiso . . . . 2 .
H461 H 0.3024 0.7562 0.4126 0.0826 0.3500 Uiso . . . . 2 .
H501 H 0.1574 0.7169 0.4383 0.0882 0.3500 Uiso . . . . 2 .
H491 H 0.1661 0.6131 0.5218 0.0686 0.3500 Uiso . . . . 2 .
H411 H 0.1212 0.5869 0.5220 0.0665 0.6500 Uiso . . . . 1 .
H421 H 0.0727 0.6894 0.4345 0.0901 0.6500 Uiso . . . . 1 .
H431 H 0.1950 0.7568 0.3996 0.0978 0.6500 Uiso . . . . 1 .
H441 H 0.3656 0.7218 0.4521 0.0936 0.6500 Uiso . . . . 1 .
H451 H 0.4140 0.6193 0.5397 0.0675 0.6500 Uiso . . . . 1 .
H521 H 0.0127 0.5821 0.7309 0.1245 0.5000 Uiso . . . . 1 .
H522 H -0.0591 0.5962 0.6465 0.1245 0.5000 Uiso . . . . 1 .
H531 H -0.0420 0.7468 0.6459 0.0942 0.5000 Uiso . . . . 1 .
H541 H 0.0725 0.8465 0.6478 0.0923 0.5000 Uiso . . . . 1 .
H561 H 0.2461 0.8194 0.6787 0.0851 0.5000 Uiso . . . . 1 .
H571 H 0.3051 0.6926 0.7077 0.0777 0.5000 Uiso . . . . 1 .
H71 H 0.0269 0.5241 0.7604 0.0634 0.5000 Uiso . . . . 2 .
H581 H -0.0239 0.3881 0.6568 0.0907 0.5000 Uiso . . . . 1 .

loop_
_atom_site_aniso_label
_atom_site_aniso_U_11
_atom_site_aniso_U_22
_atom_site_aniso_U_33
_atom_site_aniso_U_23
_atom_site_aniso_U_13
_atom_site_aniso_U_12
C33 0.0379(13) 0.083(3) 0.0272(17) -0.0066(15) 0.0180(13) -0.0138(15)
C34 0.0406(18) 0.0458(16) 0.0267(15) -0.0003(12) 0.0049(13) 0.0045(14)
C35 0.059(2) 0.055(2) 0.0320(17) -0.0018(14) 0.0158(17) -0.0050(18)
C36 0.054(2) 0.061(2) 0.0283(18) -0.0045(14) 0.0093(16) 0.0036(17)
C37 0.058(2) 0.049(2) 0.0403(19) -0.0061(16) 0.0079(17) 0.0061(17)
C38 0.071(3) 0.045(2) 0.053(2) 0.0024(15) 0.022(2) -0.0008(19)
C39 0.050(2) 0.0494(18) 0.0359(18) 0.0048(13) 0.0153(16) 0.0053(15)
C8 0.042(3) 0.270(11) 0.086(5) 0.006(5) 0.033(3) 0.037(4)
C9 0.052(3) 0.091(4) 0.084(3) -0.001(3) 0.028(2) -0.008(2)
C10 0.0399(19) 0.051(2) 0.0372(18) 0.0007(15) 0.0148(15) 0.0071(15)
C11 0.046(2) 0.071(3) 0.050(2) 0.0006(17) 0.0244(18) 0.016(2)
C12 0.050(2) 0.083(3) 0.046(2) 0.0048(18) 0.032(2) 0.0089(19)
C13 0.058(2) 0.068(3) 0.045(2) 0.0146(19) 0.0281(19) 0.0096(19)
C14 0.047(2) 0.052(2) 0.0380(19) 0.0065(15) 0.0211(16) 0.0131(17)
C15 0.0306(16) 0.0487(18) 0.0295(15) -0.0001(13) 0.0128(13) 0.0021(13)
C16 0.0328(16) 0.0540(17) 0.0322(17) -0.0058(14) 0.0160(14) -0.0005(12)
C17 0.0510(17) 0.0499(18) 0.042(2) -0.0067(16) 0.0263(16) 0.0014(15)
C18 0.0522(17) 0.0547(18) 0.0339(18) 0.0004(15) 0.0204(16) 0.0169(15)
C19 0.0335(17) 0.0668(19) 0.0302(17) -0.0019(16) 0.0094(14) 0.0125(13)
C20 0.0326(14) 0.0510(18) 0.0261(16) -0.0033(14) 0.0123(13) 0.0015(13)
C21 0.0318(14) 0.0485(14) 0.0210(14) -0.0004(12) 0.0131(12) 0.0044(11)
C22 0.0306(15) 0.0468(17) 0.0256(13) -0.0000(12) 0.0070(12) 0.0010(12)
C23 0.0351(18) 0.0524(19) 0.0253(14) 0.0015(13) 0.0108(13) 0.0040(13)
C24 0.0396(19) 0.061(2) 0.0266(16) -0.0077(14) 0.0058(14) 0.0003(15)
C25 0.051(2) 0.068(3) 0.0370(17) -0.0088(17) 0.0103(17) -0.0163(19)
C26 0.060(3) 0.070(3) 0.0331(17) -0.0025(17) 0.0164(18) -0.024(2)
C27 0.0431(19) 0.056(2) 0.0244(14) -0.0004(13) 0.0079(14) -0.0067(14)
C28 0.0434(16) 0.079(2) 0.0241(16) -0.0024(15) 0.0184(13) -0.0188(15)
C29 0.0419(16) 0.104(3) 0.0352(19) -0.011(2) 0.0223(15) -0.0290(19)
C30 0.036(2) 0.147(5) 0.053(3) -0.025(3) 0.028(2) -0.019(2)
C31 0.0406(19) 0.151(5) 0.067(3) -0.037(3) 0.032(2) -0.007(3)
C32 0.0420(18) 0.118(4) 0.055(3) -0.034(3) 0.0267(18) -0.013(2)
Cu1 0.0267(3) 0.0547(3) 0.0292(3) 0.0022(2) 0.0045(2) 0.0020(2)
S1 0.0380(5) 0.0722(7) 0.0669(7) 0.0011(6) 0.0027(5) -0.0147(5)
P1 0.0259(4) 0.0455(5) 0.0238(4) 0.0006(3) 0.0086(3) 0.0029(3)
O1 0.0520(15) 0.0651(17) 0.0217(11) -0.0001(11) 0.0082(11) -0.0146(12)
P2 0.0434(5) 0.0517(5) 0.0218(4) -0.0015(3) 0.0081(4) -0.0029(4)
P3 0.0414(5) 0.0529(6) 0.0411(5) -0.0036(4) 0.0090(4) 0.0033(4)
F6 0.0412(12) 0.098(2) 0.0765(19) -0.0153(16) 0.0138(12) -0.0150(13)
F4 0.101(3) 0.255(5) 0.0397(13) 0.010(2) 0.0082(15) 0.060(3)
F3 0.0676(18) 0.129(3) 0.0440(12) -0.0071(15) 0.0053(12) 0.0291(18)
F2 0.0611(15) 0.095(2) 0.093(2) 0.0190(18) 0.0413(16) 0.0216(15)
F5 0.125(3) 0.0615(15) 0.162(4) -0.044(2) 0.056(3) -0.0138(18)
F1 0.088(2) 0.0531(13) 0.177(4) 0.0011(18) 0.073(2) 0.0017(14)
C40 0.050(3) 0.046(3) 0.027(3) -0.0039(18) 0.015(3) -0.002(3)
C42 0.096(5) 0.062(5) 0.063(5) 0.013(3) 0.021(4) 0.028(4)
C58 0.044(4) 0.095(5) 0.095(5) 0.015(5) 0.034(3) 0.003(4)
C41 0.057(3) 0.064(4) 0.044(4) 0.008(3) 0.015(3) 0.014(3)
C43 0.134(6) 0.043(4) 0.057(6) 0.007(3) 0.019(5) -0.004(4)
C44 0.116(5) 0.062(5) 0.053(5) 0.004(3) 0.025(5) -0.033(5)
C52 0.041(4) 0.084(3) 0.194(15) 0.002(6) 0.054(8) 0.004(4)
C45 0.066(4) 0.066(4) 0.039(3) -0.001(3) 0.020(3) -0.018(3)
C51 0.049(6) 0.047(6) 0.017(5) -0.013(4) -0.001(5) -0.009(4)
C48 0.074(6) 0.035(5) 0.041(6) -0.010(4) 0.024(6) -0.013(5)
C7 0.018(3) 0.080(6) 0.057(5) -0.054(5) 0.007(3) -0.003(3)
C6 0.040(5) 0.086(4) 0.150(12) 0.037(7) -0.025(6) -0.019(4)
C49 0.069(6) 0.054(7) 0.037(6) 0.005(4) 0.002(6) 0.008(6)
C47 0.116(9) 0.037(6) 0.057(8) -0.003(4) 0.030(8) -0.015(6)
C46 0.127(11) 0.047(7) 0.020(6) -0.002(5) 0.011(6) -0.010(6)
C50 0.106(8) 0.064(9) 0.030(7) 0.008(5) -0.002(7) 0.002(7)

loop_
_atom_type_symbol
_atom_type_scat_dispersion_real
_atom_type_scat_dispersion_imag
_atom_type_scat_Cromer_Mann_a1
_atom_type_scat_Cromer_Mann_b1
_atom_type_scat_Cromer_Mann_a2
_atom_type_scat_Cromer_Mann_b2
_atom_type_scat_Cromer_Mann_a3
_atom_type_scat_Cromer_Mann_b3
_atom_type_scat_Cromer_Mann_a4
_atom_type_scat_Cromer_Mann_b4
_atom_type_scat_Cromer_Mann_c
_atom_type_scat_source
C 0.0181 0.0091 2.3100 20.8439 1.0200 10.2075 1.5886 0.5687 0.8650 51.6512 0.2156 'International Tables Vol C 4.2.6.8 and 6.1.1.4'
H 0.0000 0.0000 0.4930 10.5109 0.3229 26.1257 0.1402 3.1424 0.0408 57.7998 0.0030 'International Tables Vol C 4.2.6.8 and 6.1.1.4'
N 0.0311 0.0180 12.2126 0.0057 3.1322 9.8933 2.0125 28.9975 1.1663 0.5826 -11.5290 'International Tables Vol C 4.2.6.8 and 6.1.1.4'
O 0.0492 0.0322 3.0485 13.2771 2.2868 5.7011 1.5463 0.3239 0.8670 32.9089 0.2508 'International Tables Vol C 4.2.6.8 and 6.1.1.4'
F 0.0727 0.0534 3.5392 10.2825 2.6412 4.2944 1.5170 0.2615 1.0243 26.1476 0.2776 'International Tables Vol C 4.2.6.8 and 6.1.1.4'
P 0.2955 0.4335 6.4345 1.9067 4.1791 27.1570 1.7800 0.5260 1.4908 68.1645 1.1149 'International Tables Vol C 4.2.6.8 and 6.1.1.4'
Cu -1.9646 0.5888 13.3380 3.5828 7.1676 0.2470 5.6158 11.3966 1.6735 64.8126 1.1910 'International Tables Vol C 4.2.6.8 and 6.1.1.4'
S 0.3331 0.5567 6.9053 1.4679 5.2034 22.2151 1.4379 0.2536 1.5863 56.1720 0.8669 'International Tables Vol C 4.2.6.8 and 6.1.1.4'

loop_
_geom_angle_atom_site_label_1
_geom_angle_site_symmetry_1
_geom_angle_atom_site_label_2
_geom_angle_site_symmetry_2
_geom_angle_atom_site_label_3
_geom_angle_site_symmetry_3
_geom_angle
_geom_angle_publ_flag
C55 . N2 . C57 . 120.10 yes
C55 . N2 . Cu1 . 123.6(4) yes
C57 . N2 . Cu1 . 114.6(4) yes
N2 . C55 . C53 . 119.82 yes
N2 . C55 . C52 . 109.3(6) yes
C53 . C55 . C52 . 130.9(6) yes
C55 . C53 . C54 . 120.078(4) yes
C55 . C53 . H531 . 120.3 no
C54 . C53 . H531 . 119.7 no
C53 . C54 . C56 . 120.103(6) yes
C53 . C54 . H541 . 120.2 no
C56 . C54 . H541 . 119.7 no
C54 . C56 . C57 . 119.82 yes
C54 . C56 . H561 . 120.2 no
C57 . C56 . H561 . 120.0 no
N2 . C57 . C56 . 120.079(6) yes
N2 . C57 . H571 . 119.9 no
C56 . C57 . H571 . 120.0 no
C1 . N1 . C5 . 116.735(6) yes
C1 . N1 . Cu1 . 123.0(3) yes
C5 . N1 . Cu1 . 117.9(3) yes
N1 . C1 . C2 . 121.999(6) yes
N1 . C1 . H11 . 118.9 no
C2 . C1 . H11 . 119.1 no
C1 . C2 . C3 . 118.551(5) yes
C1 . C2 . H21 . 120.6 no
C3 . C2 . H21 . 120.8 no
C2 . C3 . C4 . 117.42 yes
C2 . C3 . H31 . 121.2 no
C4 . C3 . H31 . 121.4 no
C3 . C4 . C5 . 120.285(6) yes
C3 . C4 . H41 . 119.8 no
C5 . C4 . H41 . 120.0 no
C4 . C5 . N1 . 124.157(4) yes
C4 . C5 . C6 . 113.8(4) yes
N1 . C5 . C6 . 121.7(4) yes
C28 . C33 . C32 . 117.0(4) yes
C28 . C33 . P2 . 119.1(3) yes
C32 . C33 . P2 . 123.8(3) yes
C35 . C34 . C39 . 118.7(4) yes
C35 . C34 . P2 . 121.9(3) yes
C39 . C34 . P2 . 119.5(3) yes
C34 . C35 . C36 . 120.6(4) yes
C34 . C35 . H351 . 119.8 no
C36 . C35 . H351 . 119.6 no
C35 . C36 . C37 . 120.4(4) yes
C35 . C36 . H361 . 119.7 no
C37 . C36 . H361 . 119.9 no
C36 . C37 . C38 . 119.4(4) yes
C36 . C37 . H371 . 120.4 no
C38 . C37 . H371 . 120.2 no
C37 . C38 . C39 . 120.7(4) yes
C37 . C38 . H381 . 119.7 no
C39 . C38 . H381 . 119.6 no
C38 . C39 . C34 . 120.2(4) yes
C38 . C39 . H391 . 119.9 no
C34 . C39 . H391 . 120.0 no
C11 . C10 . C15 . 120.3(4) yes
C11 . C10 . H101 . 119.9 no
C15 . C10 . H101 . 119.9 no
C10 . C11 . C12 . 120.5(4) yes
C10 . C11 . H111 . 119.6 no
C12 . C11 . H111 . 119.9 no
C11 . C12 . C13 . 119.5(4) yes
C11 . C12 . H121 . 120.2 no
C13 . C12 . H121 . 120.3 no
C12 . C13 . C14 . 120.5(4) yes
C12 . C13 . H131 . 119.8 no
C14 . C13 . H131 . 119.7 no
C13 . C14 . C15 . 120.2(4) yes
C13 . C14 . H141 . 119.8 no
C15 . C14 . H141 . 120.0 no
C10 . C15 . C14 . 119.1(3) yes
C10 . C15 . P1 . 117.9(3) yes
C14 . C15 . P1 . 123.0(3) yes
C17 . C16 . C21 . 120.6(3) yes
C17 . C16 . H161 . 119.7 no
C21 . C16 . H161 . 119.7 no
C16 . C17 . C18 . 120.0(4) yes
C16 . C17 . H171 . 120.1 no
C18 . C17 . H171 . 119.9 no
C17 . C18 . C19 . 119.9(4) yes
C17 . C18 . H181 . 120.1 no
C19 . C18 . H181 . 120.0 no
C18 . C19 . C20 . 120.3(3) yes
C18 . C19 . H191 . 119.9 no
C20 . C19 . H191 . 119.8 no
C19 . C20 . C21 . 120.6(3) yes
C19 . C20 . H201 . 119.8 no
C21 . C20 . H201 . 119.6 no
C16 . C21 . C20 . 118.6(3) yes
C16 . C21 . P1 . 117.8(3) yes
C20 . C21 . P1 . 123.6(3) yes
C23 . C22 . C27 . 116.6(3) yes
C23 . C22 . P1 . 122.0(3) yes
C27 . C22 . P1 . 121.3(3) yes
C22 . C23 . C24 . 121.4(3) yes
C22 . C23 . H231 . 119.3 no
C24 . C23 . H231 . 119.3 no
C23 . C24 . C25 . 120.6(3) yes
C23 . C24 . H241 . 119.7 no
C25 . C24 . H241 . 119.7 no
C24 . C25 . C26 . 120.0(4) yes
C24 . C25 . H251 . 119.9 no
C26 . C25 . H251 . 120.1 no
C25 . C26 . C27 . 119.1(4) yes
C25 . C26 . H261 . 120.5 no
C27 . C26 . H261 . 120.4 no
C22 . C27 . C26 . 122.2(3) yes
C22 . C27 . O1 . 119.4(3) yes
C26 . C27 . O1 . 118.3(3) yes
C33 . C28 . C29 . 122.2(4) yes
C33 . C28 . O1 . 115.6(4) yes
C29 . C28 . O1 . 122.2(4) yes
C28 . C29 . C30 . 119.2(4) yes
C28 . C29 . H291 . 120.4 no
C30 . C29 . H291 . 120.4 no
C29 . C30 . C31 . 120.6(5) yes
C29 . C30 . H301 . 119.7 no
C31 . C30 . H301 . 119.7 no
C30 . C31 . C32 . 120.2(5) yes
C30 . C31 . H311 . 119.9 no
C32 . C31 . H311 . 120.0 no
C31 . C32 . C33 . 120.9(5) yes
C31 . C32 . H321 . 119.6 no
C33 . C32 . H321 . 119.5 no
S1 . Cu1 . P1 . 123.57(5) yes
S1 . Cu1 . P2 . 114.22(5) yes
P1 . Cu1 . P2 . 111.84(4) yes
C22 . P1 . C15 . 101.33(16) yes
C22 . P1 . C21 . 103.79(16) yes
C15 . P1 . C21 . 104.53(16) yes
C22 . P1 . Cu1 . 113.27(11) yes
C15 . P1 . Cu1 . 117.75(12) yes
C21 . P1 . Cu1 . 114.44(11) yes
C27 . O1 . C28 . 116.2(3) yes
C34 . P2 . C33 . 102.10(19) yes
C34 . P2 . Cu1 . 122.77(13) yes
C33 . P2 . Cu1 . 113.82(12) yes
F6 . P3 . F4 . 90.7(2) yes
F6 . P3 . F3 . 89.05(17) yes
F4 . P3 . F3 . 178.1(3) yes
F6 . P3 . F2 . 178.57(19) yes
F4 . P3 . F2 . 90.4(2) yes
F3 . P3 . F2 . 89.83(18) yes
F6 . P3 . F5 . 91.3(2) yes
F4 . P3 . F5 . 92.3(3) yes
F3 . P3 . F5 . 89.5(2) yes
F2 . P3 . F5 . 89.6(2) yes
F6 . P3 . F1 . 88.26(18) yes
F4 . P3 . F1 . 90.0(3) yes
F3 . P3 . F1 . 88.1(2) yes
F2 . P3 . F1 . 90.82(19) yes
F5 . P3 . F1 . 177.6(3) yes
P2 . C40 . C41 . 118.5(3) yes
P2 . C40 . C45 . 121.5(3) yes
C41 . C40 . C45 . 120.033(4) yes
C41 . C42 . C43 . 119.98 yes
C41 . C42 . H421 . 120.1 no
C43 . C42 . H421 . 119.9 no
C8 . C58 . C9 . 108.7(6) yes
C8 . C58 . S1 . 109.4(5) yes
C9 . C58 . S1 . 111.0(4) yes
C8 . C58 . H581 . 109.5 no
C9 . C58 . H581 . 109.1 no
S1 . C58 . H581 . 109.1 no
C40 . C41 . C42 . 119.988(4) yes
C40 . C41 . H411 . 120.1 no
C42 . C41 . H411 . 120.0 no
C42 . C43 . C44 . 120.034(6) yes
C42 . C43 . H431 . 120.1 no
C44 . C43 . H431 . 119.9 no
C43 . C44 . C45 . 119.989(4) yes
C43 . C44 . H441 . 120.1 no
C45 . C44 . H441 . 119.9 no
S1 . C52 . C55 . 117.7(5) yes
S1 . C52 . H521 . 107.6 no
C55 . C52 . H521 . 107.3 no
S1 . C52 . H522 . 107.3 no
C55 . C52 . H522 . 107.2 no
H521 . C52 . H522 . 109.7 no
C40 . C45 . C44 . 119.978(6) yes
C40 . C45 . H451 . 120.0 no
C44 . C45 . H451 . 120.1 no
P2 . C51 . C48 . 126.7(5) yes
P2 . C51 . C49 . 113.3(5) yes
C48 . C51 . C49 . 120.044(5) yes
C51 . C48 . C47 . 119.931(5) yes
C51 . C48 . H481 . 120.1 no
C47 . C48 . H481 . 120.0 no
C8 . C7 . C9 . 107.3(5) yes
C8 . C7 . S1 . 109.2(4) yes
C9 . C7 . S1 . 111.2(4) yes
C8 . C7 . H71 . 109.8 no
C9 . C7 . H71 . 110.0 no
S1 . C7 . H71 . 109.5 no
S1 . C6 . C5 . 116.1(4) yes
S1 . C6 . H61 . 108.0 no
C5 . C6 . H61 . 108.2 no
S1 . C6 . H62 . 107.5 no
C5 . C6 . H62 . 107.6 no
H61 . C6 . H62 . 109.4 no
C51 . C49 . C50 . 120.026(5) yes
C51 . C49 . H491 . 120.0 no
C50 . C49 . H491 . 119.9 no
C48 . C47 . C46 . 120.03 yes
C48 . C47 . H471 . 119.9 no
C46 . C47 . H471 . 120.1 no
C47 . C46 . C50 . 120.044(5) yes
C47 . C46 . H461 . 119.8 no
C50 . C46 . H461 . 120.2 no
C46 . C50 . C49 . 119.930(5) yes
C46 . C50 . H501 . 119.8 no
C49 . C50 . H501 . 120.2 no

loop_
_geom_bond_atom_site_label_1
_geom_bond_site_symmetry_1
_geom_bond_atom_site_label_2
_geom_bond_site_symmetry_2
_geom_bond_distance
_geom_bond_publ_flag
N2 . C55 . 1.40624(11) yes
N2 . C57 . 1.40994(8) yes
N2 . Cu1 . 2.114(5) yes
C55 . C53 . 1.40588(10) yes
C55 . C52 . 1.459(5) yes
C53 . C54 . 1.40995(8) yes
C53 . H531 . 0.950 no
C54 . C56 . 1.40624(11) yes
C54 . H541 . 0.952 no
C56 . C57 . 1.40587(10) yes
C56 . H561 . 0.952 no
C57 . H571 . 0.950 no
N1 . C1 . 1.38523(8) yes
N1 . C5 . 1.25822(9) yes
N1 . Cu1 . 2.142(4) yes
C1 . C2 . 1.38780(10) yes
C1 . H11 . 0.950 no
C2 . C3 . 1.40949(10) yes
C2 . H21 . 0.950 no
C3 . C4 . 1.32447(8) yes
C3 . H31 . 0.950 no
C4 . C5 . 1.42630(9) yes
C4 . H41 . 0.950 no
C5 . C6 . 1.467(5) yes
C33 . C28 . 1.397(6) yes
C33 . C32 . 1.390(7) yes
C33 . P2 . 1.829(4) yes
C34 . C35 . 1.398(6) yes
C34 . C39 . 1.377(6) yes
C34 . P2 . 1.830(4) yes
C35 . C36 . 1.381(6) yes
C35 . H351 . 0.950 no
C36 . C37 . 1.367(6) yes
C36 . H361 . 0.949 no
C37 . C38 . 1.381(6) yes
C37 . H371 . 0.951 no
C38 . C39 . 1.389(6) yes
C38 . H381 . 0.948 no
C39 . H391 . 0.950 no
C10 . C11 . 1.380(6) yes
C10 . C15 . 1.393(5) yes
C10 . H101 . 0.949 no
C11 . C12 . 1.380(7) yes
C11 . H111 . 0.951 no
C12 . C13 . 1.385(7) yes
C12 . H121 . 0.949 no
C13 . C14 . 1.381(6) yes
C13 . H131 . 0.949 no
C14 . C15 . 1.390(5) yes
C14 . H141 . 0.950 no
C15 . P1 . 1.830(3) yes
C16 . C17 . 1.380(6) yes
C16 . C21 . 1.405(5) yes
C16 . H161 . 0.950 no
C17 . C18 . 1.396(6) yes
C17 . H171 . 0.950 no
C18 . C19 . 1.375(6) yes
C18 . H181 . 0.950 no
C19 . C20 . 1.391(5) yes
C19 . H191 . 0.949 no
C20 . C21 . 1.391(5) yes
C20 . H201 . 0.950 no
C21 . P1 . 1.823(4) yes
C22 . C23 . 1.401(5) yes
C22 . C27 . 1.390(5) yes
C22 . P1 . 1.832(4) yes
C23 . C24 . 1.380(6) yes
C23 . H231 . 0.950 no
C24 . C25 . 1.364(6) yes
C24 . H241 . 0.950 no
C25 . C26 . 1.387(6) yes
C25 . H251 . 0.949 no
C26 . C27 . 1.387(6) yes
C26 . H261 . 0.949 no
C27 . O1 . 1.393(4) yes
C28 . C29 . 1.392(6) yes
C28 . O1 . 1.385(5) yes
C29 . C30 . 1.364(8) yes
C29 . H291 . 0.950 no
C30 . C31 . 1.372(8) yes
C30 . H301 . 0.949 no
C31 . C32 . 1.398(7) yes
C31 . H311 . 0.950 no
C32 . H321 . 0.949 no
Cu1 . S1 . 2.3229(12) yes
Cu1 . P1 . 2.2550(10) yes
Cu1 . P2 . 2.2722(11) yes
P3 . F6 . 1.599(3) yes
P3 . F4 . 1.559(3) yes
P3 . F3 . 1.585(3) yes
P3 . F2 . 1.593(3) yes
P3 . F5 . 1.568(4) yes
P3 . F1 . 1.576(3) yes
C40 . C41 . 1.39162(10) yes
C40 . C45 . 1.39148(7) yes
C42 . C41 . 1.39080(8) yes
C42 . C43 . 1.39147(7) yes
C42 . H421 . 0.950 no
C58 . H581 . 0.948 no
C41 . H411 . 0.950 no
C43 . C44 . 1.39160(10) yes
C43 . H431 . 0.950 no
C44 . C45 . 1.39080(8) yes
C44 . H441 . 0.950 no
C52 . H521 . 0.945 no
C52 . H522 . 0.952 no
C45 . H451 . 0.950 no
C51 . C48 . 1.39287(9) yes
C51 . C49 . 1.39418(9) yes
C48 . C47 . 1.39264(8) yes
C48 . H481 . 0.951 no
C7 . H71 . 0.949 no
C6 . H61 . 0.945 no
C6 . H62 . 0.955 no
C49 . C50 . 1.39263(8) yes
C49 . H491 . 0.948 no
C47 . C46 . 1.39419(9) yes
C47 . H471 . 0.952 no
C46 . C50 . 1.39288(9) yes
C46 . H461 . 0.951 no
C50 . H501 . 0.949 no

loop_
_geom_hbond_atom_site_label_D
_geom_hbond_site_symmetry_D
_geom_hbond_atom_site_label_H
_geom_hbond_site_symmetry_H
_geom_hbond_atom_site_label_A
_geom_hbond_site_symmetry_A
_geom_hbond_angle_DHA
_geom_hbond_distance_DH
_geom_hbond_distance_HA
_geom_hbond_distance_DA
_geom_hbond_publ_flag
C57 . H11 . O1 . 136 0.92 2.40 3.124(8) yes
C1 . H11 . O1 . 142 0.95 2.40 3.201(8) yes
C4 . H41 . C38 2_566 161 0.95 2.55 3.463(8) yes
C9 . H91 . C54 4_546 168 0.95 2.58 3.518(8) yes
C47 . H471 . C24 3_564 127 0.95 2.48 3.141(8) yes
C47 . H471 . C25 3_564 151 0.95 2.54 3.403(8) yes
C41 . H411 . C6 . 144 0.95 2.52 3.330(8) yes
C57 . H571 . C27 . 145 0.95 2.58 3.405(8) yes
C1 . H571 . C27 . 156 1.00 2.58 3.523(8) yes
C57 . H571 . O1 . 151 0.95 2.26 3.124(8) yes
C1 . H571 . O1 . 157 1.00 2.26 3.201(8) yes
C58 . H581 . C42 2_566 148 0.95 2.43 3.271(8) yes
